data_7206839
loop_
_publ_author_name
'Wu, Hua'
'Ma, Jian-Fang'
'Liu, Ying-Ying'
'Yang, Jin'
'Liu, Hai-Yan'

_publ_section_title
;
 Diverse topologies of six coordination polymers constructed from a
 tris(4-imidazolylphenyl)amine ligand and different carboxylates
;
_journal_issue 23
_journal_name_full CrystEngComm
_journal_page_first 7121
_journal_paper_doi 10.1039/c1ce05889d
_journal_volume 13
_journal_year 2011
_chemical_formula_moiety 'C78 H42 Co3 N14 O12'
_chemical_formula_sum 'C78 H42 Co3 N14 O12'
_chemical_formula_weight 1544.05
_chemical_name_systematic
;
?
;
_space_group_IT_number 2
_symmetry_cell_setting triclinic
_symmetry_space_group_name_Hall '-P 1'
_symmetry_space_group_name_H-M 'P -1'
_atom_sites_solution_hydrogens geom
_atom_sites_solution_primary direct
_atom_sites_solution_secondary difmap
_audit_creation_method SHELXL-97
_cell_angle_alpha 92.596(4)
_cell_angle_beta 103.076(4)
_cell_angle_gamma 96.167(4)
_cell_formula_units_Z 1
_cell_length_a 10.6440(5)
_cell_length_b 10.7230(5)
_cell_length_c 16.1450(9)
_cell_measurement_reflns_used 6402
_cell_measurement_temperature 293(2)
_cell_measurement_theta_max 25.4
_cell_measurement_theta_min 4.2
_cell_volume 1779.94(16)
_computing_cell_refinement CrysAlis
_computing_data_collection 'CrysAlis (Oxford Diffraction, 2006)'
_computing_data_reduction CrysAlis
_computing_structure_refinement 'SHELXL-97 (Sheldrick, 2008)'
_computing_structure_solution 'SHELXS-97 (Sheldrick, 1997)'
_diffrn_ambient_temperature 293(2)
_diffrn_detector_area_resol_mean 10.0
_diffrn_measured_fraction_theta_full 0.983
_diffrn_measured_fraction_theta_max 0.983
_diffrn_measurement_device_type 'Oxford Diffraction Gemini R Ultra'
_diffrn_measurement_method '\w scan'
_diffrn_radiation_monochromator graphite
_diffrn_radiation_source 'fine-focus sealed tube'
_diffrn_radiation_type MoK\a
_diffrn_radiation_wavelength 0.71069
_diffrn_reflns_av_R_equivalents 0.0631
_diffrn_reflns_av_sigmaI/netI 0.2036
_diffrn_reflns_limit_h_max 12
_diffrn_reflns_limit_h_min -10
_diffrn_reflns_limit_k_max 12
_diffrn_reflns_limit_k_min -12
_diffrn_reflns_limit_l_max 15
_diffrn_reflns_limit_l_min -19
_diffrn_reflns_number 11608
_diffrn_reflns_theta_full 25.00
_diffrn_reflns_theta_max 25.35
_diffrn_reflns_theta_min 4.19
_exptl_absorpt_coefficient_mu 0.765
_exptl_absorpt_correction_T_max 0.842
_exptl_absorpt_correction_T_min 0.810
_exptl_absorpt_correction_type multi-scan
_exptl_absorpt_process_details
;
CrysAlis (Oxford Diffraction, 2006)
;
_exptl_crystal_colour purple
_exptl_crystal_density_diffrn 1.440
_exptl_crystal_density_method 'not measured'
_exptl_crystal_description block
_exptl_crystal_F_000 785
_exptl_crystal_size_max 0.28
_exptl_crystal_size_mid 0.25
_exptl_crystal_size_min 0.23
_refine_diff_density_max 0.969
_refine_diff_density_min -0.619
_refine_diff_density_rms 0.086
_refine_ls_extinction_method none
_refine_ls_goodness_of_fit_ref 0.836
_refine_ls_hydrogen_treatment constr
_refine_ls_matrix_type full
_refine_ls_number_parameters 523
_refine_ls_number_reflns 6402
_refine_ls_number_restraints 6
_refine_ls_restrained_S_all 0.835
_refine_ls_R_factor_all 0.1500
_refine_ls_R_factor_gt 0.0663
_refine_ls_shift/su_max 0.001
_refine_ls_shift/su_mean 0.000
_refine_ls_structure_factor_coef Fsqd
_refine_ls_weighting_details 'calc w=1/[\s^2^(Fo^2^)+(0.0736P)^2^+0.0000P] where P=(Fo^2^+2Fc^2^)/3'
_refine_ls_weighting_scheme calc
_refine_ls_wR_factor_gt 0.1415
_refine_ls_wR_factor_ref 0.1603
_reflns_number_gt 2830
_reflns_number_total 6402
_reflns_threshold_expression >2\s(I)
_cod_data_source_file c1ce05889d.txt
_cod_data_source_block 6
_cod_depositor_comments
;
The following automatic conversions were performed:

'_symmetry_cell_setting' value 'Triclinic' changed to 'triclinic'
according to /home/saulius/struct/CIF-dictionaries/cif_core.dic
dictionary named 'cif_core.dic' version 2.4.1 from 2010-06-29.

Automatic conversion script
Id: cif_fix_values 1715 2011-07-08 13:25:40Z adriana 
;
_cod_original_cell_volume 1779.94(15)
_cod_original_sg_symbol_Hall '-P 1 '
_cod_original_sg_symbol_H-M 'P -1 '
_cod_database_code 7206839

loop_
_symmetry_equiv_pos_as_xyz
'x, y, z'
'-x, -y, -z'

loop_
_atom_site_label
_atom_site_type_symbol
_atom_site_fract_x
_atom_site_fract_y
_atom_site_fract_z
_atom_site_U_iso_or_equiv
_atom_site_adp_type
_atom_site_occupancy
_atom_site_symmetry_multiplicity
_atom_site_calc_flag
_atom_site_refinement_flags
Co1 Co 0.0000 0.5000 1.0000 0.0252(3) Uani 1 2 d S
Co2 Co -0.15686(7) 0.18397(7) 1.21762(5) 0.0352(3) Uani 1 1 d .
C1 C -0.2900(5) 0.1691(5) 0.9772(3) 0.0297(14) Uani 1 1 d .
C2 C -0.2977(5) 0.0443(5) 0.9910(4) 0.0319(14) Uani 1 1 d .
H2 H -0.2368 0.0160 1.0347 0.038 Uiso 1 1 calc R
C3 C -0.3963(5) -0.0417(5) 0.9401(4) 0.0367(15) Uani 1 1 d .
H3 H -0.3983 -0.1273 0.9475 0.044 Uiso 1 1 calc R
C4 C -0.4896(5) 0.0021(5) 0.8793(4) 0.0349(15) Uani 1 1 d .
C5 C -0.4837(5) 0.1272(6) 0.8653(4) 0.0431(17) Uani 1 1 d .
H5 H -0.5481 0.1559 0.8241 0.052 Uiso 1 1 calc R
C6 C -0.3814(5) 0.2114(6) 0.9124(4) 0.0416(17) Uani 1 1 d .
H6 H -0.3743 0.2956 0.9006 0.050 Uiso 1 1 calc R
C7 C -0.1837(5) 0.2642(5) 1.0309(4) 0.0327(14) Uani 1 1 d .
C8 C -0.6076(6) -0.0872(6) 0.8327(4) 0.0390(16) Uani 1 1 d .
C9 C -0.0467(6) 0.3798(6) 1.5125(5) 0.0501(18) Uani 1 1 d .
H9 H -0.0774 0.2981 1.5212 0.060 Uiso 1 1 calc R
C10 C -0.0488(5) 0.4129(5) 1.4314(4) 0.0403(16) Uani 1 1 d .
C11 C -0.0003(6) 0.5337(5) 1.4185(4) 0.0468(17) Uani 1 1 d .
H11 H 0.0006 0.5564 1.3637 0.056 Uiso 1 1 calc R
C12 C -0.0974(6) 0.3171(6) 1.3565(5) 0.0478(18) Uani 1 1 d .
C13 C 0.5013(6) 0.1501(8) 0.5784(5) 0.060(4) Uani 0.50 1 d PG
C14 C 0.6249(7) 0.1807(6) 0.5647(5) 0.087(3) Uani 1 1 d G
C15 C 0.7270(5) 0.1183(7) 0.6052(6) 0.104(4) Uani 1 1 d G
C16 C 0.7056(6) 0.0254(7) 0.6595(6) 0.066(4) Uani 0.50 1 d PG
C17 C 0.5820(7) -0.0051(7) 0.6732(5) 0.049(4) Uani 0.50 1 d PG
C18 C 0.4799(5) 0.0572(8) 0.6327(6) 0.057(4) Uani 0.50 1 d PG
C13' C 0.5838(12) 0.2758(12) 0.5986(8) 0.041(3) Uani 0.50 1 d P
C16' C 0.7617(11) 0.1296(14) 0.6793(8) 0.038(3) Uani 0.50 1 d P
C17' C 0.7458(11) 0.2400(13) 0.7211(9) 0.048(4) Uani 0.50 1 d P
C18' C 0.6556(11) 0.3149(11) 0.6803(8) 0.040(3) Uani 0.50 1 d P
C19 C 0.9287(6) -0.0397(8) 0.7014(5) 0.065(2) Uani 1 1 d .
H19 H 0.9508 -0.0353 0.6490 0.079 Uiso 1 1 calc R
C20 C 0.9232(6) -0.0845(7) 0.8293(5) 0.0566(19) Uani 1 1 d .
H20 H 0.9424 -0.1188 0.8819 0.068 Uiso 1 1 calc R
C21 C 0.8279(7) -0.0124(10) 0.8040(5) 0.089(3) Uani 1 1 d .
H21 H 0.7713 0.0135 0.8357 0.107 Uiso 1 1 calc R
C22 C 0.3367(8) 0.2555(9) 0.6136(4) 0.083(3) Uani 1 1 d G
C23 C 0.3983(7) 0.3442(10) 0.6797(6) 0.090(7) Uiso 0.50 1 d PG
C24 C 0.3363(8) 0.3738(8) 0.7438(5) 0.083(5) Uiso 0.50 1 d PG
C25 C 0.2128(8) 0.3146(7) 0.7418(4) 0.082(3) Uani 1 1 d G
C26 C 0.1512(7) 0.2259(8) 0.6757(5) 0.063(4) Uiso 0.50 1 d PG
C27 C 0.2132(8) 0.1963(8) 0.6116(5) 0.075(5) Uani 0.50 1 d PG
C23' C 0.3832(11) 0.4615(12) 0.6669(8) 0.041(3) Uani 0.50 1 d P
C24' C 0.3048(12) 0.4587(13) 0.7277(9) 0.054(4) Uani 0.50 1 d P
C26' C 0.2551(12) 0.2353(12) 0.6971(9) 0.049(4) Uani 0.50 1 d P
C27' C 0.3897(12) 0.3520(12) 0.6226(12) 0.055(5) Uani 0.50 1 d P
C28 C 0.1246(6) 0.4229(6) 0.8468(4) 0.0380(15) Uani 1 1 d .
H28 H 0.1464 0.5056 0.8354 0.046 Uiso 1 1 calc R
C29 C 0.0503(9) 0.2619(6) 0.9001(5) 0.080(3) Uani 1 1 d .
H29 H 0.0080 0.2113 0.9332 0.096 Uiso 1 1 calc R
C30 C 0.1122(2) 0.2187(2) 0.84273(17) 0.098(3) Uani 1 1 d .
H30 H 0.1222 0.1355 0.8297 0.118 Uiso 1 1 calc R
C32 C 0.3147(2) 0.3470(2) 0.29889(17) 0.060(2) Uani 1 1 d R
C33 C 0.2515(2) 0.3776(2) 0.35826(17) 0.0397(15) Uani 1 1 d R
C34 C 0.2916(2) 0.3579(2) 0.44312(17) 0.0451(16) Uani 1 1 d R
C35 C 0.3804(2) 0.2624(2) 0.46386(17) 0.037(3) Uani 0.50 1 d PR
C36 C 0.4314(2) 0.2088(2) 0.40230(17) 0.048(3) Uani 0.50 1 d PR
C37 C 0.3929(2) 0.2413(2) 0.31719(17) 0.045(3) Uani 0.50 1 d PR
C35' C 0.4263(2) 0.3520(2) 0.47590(17) 0.033(3) Uani 0.50 1 d PR
C36' C 0.5073(2) 0.3529(2) 0.41966(17) 0.041(3) Uani 0.50 1 d PR
C37' C 0.4607(2) 0.3599(2) 0.33168(17) 0.035(3) Uani 0.50 1 d PR
C38 C 0.1570(2) 0.4063(2) 0.17216(17) 0.0404(15) Uani 1 1 d R
H38 H 0.0915 0.4186 0.2001 0.048 Uiso 1 1 d R
C39 C 0.3423(6) 0.3632(6) 0.1503(4) 0.0490(17) Uani 1 1 d .
H39 H 0.4258 0.3409 0.1571 0.059 Uiso 1 1 calc R
C40 C 0.2646(6) 0.3952(7) 0.0776(5) 0.061(2) Uani 1 1 d .
H40 H 0.2873 0.3986 0.0254 0.073 Uiso 1 1 calc R
N1' N 0.4743(8) 0.3421(10) 0.5637(6) 0.040(3) Uani 0.50 1 d P
N1 N 0.4109(11) 0.2336(11) 0.5493(8) 0.057(3) Uani 0.50 1 d PU
N2 N 0.1569(6) 0.3225(5) 0.8078(4) 0.0598(16) Uani 1 1 d .
N3 N 0.0581(4) 0.3898(4) 0.9033(3) 0.0376(12) Uani 1 1 d .
N4 N 0.2734(4) 0.3703(4) 0.2115(3) 0.0360(12) Uani 1 1 d .
N5 N 0.1473(4) 0.4221(4) 0.0920(3) 0.0327(12) Uani 1 1 d .
N6 N 0.8305(6) 0.0149(9) 0.7238(4) 0.112(3) Uani 1 1 d .
N7 N 0.9880(4) -0.1000(5) 0.7658(3) 0.0447(13) Uani 1 1 d .
O1 O -0.6076(4) -0.2016(4) 0.8298(3) 0.0549(13) Uani 1 1 d .
O2 O -0.7094(4) -0.0359(4) 0.7999(3) 0.0444(11) Uani 1 1 d .
O3 O -0.1514(4) 0.3587(3) 0.9964(3) 0.0465(12) Uani 1 1 d .
O4 O -0.1328(4) 0.2429(4) 1.1063(3) 0.0526(13) Uani 1 1 d .
O5 O -0.1278(5) 0.2062(4) 1.3681(3) 0.0671(15) Uani 1 1 d .
O6 O -0.0998(5) 0.3529(4) 1.2828(3) 0.0633(15) Uani 1 1 d .

loop_
_atom_site_aniso_label
_atom_site_aniso_U_11
_atom_site_aniso_U_22
_atom_site_aniso_U_33
_atom_site_aniso_U_23
_atom_site_aniso_U_13
_atom_site_aniso_U_12
Co1 0.0288(6) 0.0251(6) 0.0190(7) 0.0029(5) 0.0016(5) -0.0007(4)
Co2 0.0385(5) 0.0317(4) 0.0274(6) 0.0019(4) -0.0052(4) -0.0035(4)
C1 0.025(3) 0.041(3) 0.019(3) -0.003(3) 0.000(3) -0.003(3)
C2 0.033(3) 0.040(3) 0.019(3) 0.000(3) 0.003(3) -0.003(3)
C3 0.034(3) 0.043(3) 0.033(4) 0.001(3) 0.010(3) -0.001(3)
C4 0.030(3) 0.041(4) 0.030(4) -0.005(3) 0.004(3) -0.004(3)
C5 0.030(3) 0.050(4) 0.042(4) 0.001(3) -0.002(3) -0.007(3)
C6 0.040(3) 0.041(3) 0.036(4) 0.006(3) -0.006(3) 0.000(3)
C7 0.026(3) 0.042(3) 0.026(4) 0.007(3) -0.001(3) -0.001(3)
C8 0.033(3) 0.052(4) 0.027(4) -0.003(3) 0.003(3) -0.005(3)
C9 0.059(4) 0.035(3) 0.048(5) -0.002(3) -0.003(4) 0.002(3)
C10 0.037(3) 0.042(4) 0.036(4) -0.008(3) -0.005(3) 0.014(3)
C11 0.058(4) 0.041(3) 0.038(4) -0.008(3) 0.004(3) 0.011(3)
C12 0.039(4) 0.044(4) 0.051(5) -0.011(4) -0.006(3) 0.003(3)
C13 0.063(9) 0.088(11) 0.030(9) 0.013(8) -0.007(7) 0.041(9)
C14 0.081(6) 0.093(6) 0.101(8) 0.049(6) 0.032(6) 0.035(5)
C15 0.107(7) 0.114(7) 0.139(11) 0.093(8) 0.083(8) 0.081(6)
C16 0.073(11) 0.055(9) 0.079(13) 0.028(9) 0.020(9) 0.030(8)
C17 0.028(7) 0.050(8) 0.064(10) 0.002(7) 0.000(7) 0.001(6)
C18 0.069(9) 0.064(8) 0.033(9) 0.003(7) -0.016(7) 0.046(7)
C13' 0.049(7) 0.054(8) 0.029(8) 0.010(6) 0.017(6) 0.024(6)
C16' 0.031(7) 0.082(10) 0.010(7) 0.005(7) 0.011(5) 0.035(7)
C17' 0.031(7) 0.063(8) 0.048(9) -0.003(7) 0.004(6) 0.011(6)
C18' 0.035(7) 0.050(7) 0.026(8) 0.006(6) -0.011(6) 0.003(6)
C19 0.043(4) 0.137(7) 0.026(4) 0.025(4) 0.009(3) 0.045(4)
C20 0.042(4) 0.089(5) 0.037(5) 0.017(4) 0.007(4) 0.002(4)
C21 0.049(4) 0.197(10) 0.031(5) 0.013(6) 0.016(4) 0.035(5)
C22 0.061(6) 0.105(8) 0.078(7) -0.026(6) -0.005(5) 0.048(5)
C25 0.130(8) 0.103(6) 0.026(5) 0.009(4) 0.007(5) 0.096(6)
C27 0.073(11) 0.088(11) 0.066(13) 0.018(9) -0.006(9) 0.057(9)
C23' 0.043(7) 0.059(8) 0.032(8) 0.020(6) 0.022(6) 0.018(6)
C24' 0.050(8) 0.073(9) 0.046(10) 0.017(7) 0.016(7) 0.031(7)
C26' 0.038(7) 0.051(8) 0.042(9) 0.007(7) -0.017(7) -0.002(6)
C27' 0.036(8) 0.023(7) 0.082(14) -0.026(7) -0.033(8) 0.012(6)
C28 0.046(4) 0.050(4) 0.022(4) 0.008(3) 0.011(3) 0.020(3)
C29 0.163(8) 0.040(4) 0.050(5) 0.004(4) 0.047(5) 0.018(4)
C30 0.224(11) 0.043(4) 0.048(6) 0.014(4) 0.057(7) 0.046(6)
C32 0.050(4) 0.122(6) 0.018(4) 0.026(4) 0.009(3) 0.044(4)
C33 0.035(3) 0.055(4) 0.032(4) 0.010(3) 0.009(3) 0.011(3)
C34 0.041(4) 0.067(4) 0.027(4) 0.011(3) 0.002(3) 0.018(3)
C35 0.038(7) 0.057(8) 0.018(7) 0.020(6) 0.006(6) 0.010(6)
C36 0.053(8) 0.063(8) 0.038(9) 0.018(7) 0.020(7) 0.024(6)
C37 0.055(8) 0.048(7) 0.033(8) 0.015(6) 0.004(6) 0.016(6)
C35' 0.037(7) 0.042(7) 0.025(8) 0.003(6) 0.012(6) 0.015(6)
C36' 0.026(6) 0.051(7) 0.041(9) 0.010(6) -0.001(6) 0.007(5)
C37' 0.039(7) 0.040(7) 0.025(7) 0.002(5) 0.001(6) 0.013(5)
C38 0.032(3) 0.057(4) 0.038(4) 0.006(3) 0.012(3) 0.017(3)
C39 0.036(3) 0.075(5) 0.039(5) 0.008(3) 0.008(3) 0.020(3)
C40 0.053(4) 0.101(6) 0.037(5) 0.026(4) 0.012(4) 0.034(4)
N1' 0.026(5) 0.079(8) 0.021(6) 0.005(5) 0.002(5) 0.041(5)
N1 0.057(3) 0.058(3) 0.057(3) 0.0043(11) 0.0138(12) 0.0082(11)
N2 0.098(5) 0.074(4) 0.027(4) 0.010(3) 0.033(3) 0.055(3)
N3 0.047(3) 0.036(3) 0.027(3) 0.004(2) 0.001(3) 0.012(2)
N4 0.033(3) 0.051(3) 0.025(3) 0.008(2) 0.004(2) 0.014(2)
N5 0.037(3) 0.036(3) 0.025(3) 0.008(2) 0.004(2) 0.003(2)
N6 0.069(4) 0.257(10) 0.033(4) 0.043(5) 0.013(4) 0.101(5)
N7 0.031(3) 0.072(3) 0.031(3) 0.007(3) 0.007(3) 0.004(2)
O1 0.050(3) 0.048(3) 0.059(3) -0.021(2) 0.004(2) 0.000(2)
O2 0.032(2) 0.050(2) 0.041(3) -0.002(2) -0.005(2) -0.007(2)
O3 0.047(2) 0.038(2) 0.045(3) 0.014(2) -0.003(2) -0.016(2)
O4 0.048(3) 0.063(3) 0.032(3) 0.012(2) -0.011(2) -0.018(2)
O5 0.085(3) 0.047(3) 0.062(4) -0.016(2) 0.020(3) -0.018(3)
O6 0.082(3) 0.052(3) 0.039(3) -0.004(2) -0.021(3) 0.008(2)

loop_
_atom_type_symbol
_atom_type_description
_atom_type_scat_dispersion_real
_atom_type_scat_dispersion_imag
_atom_type_scat_source
C C 0.0033 0.0016 'International Tables Vol C Tables 4.2.6.8 and 6.1.1.4'
H H 0.0000 0.0000 'International Tables Vol C Tables 4.2.6.8 and 6.1.1.4'
N N 0.0061 0.0033 'International Tables Vol C Tables 4.2.6.8 and 6.1.1.4'
O O 0.0106 0.0060 'International Tables Vol C Tables 4.2.6.8 and 6.1.1.4'
Co Co 0.3494 0.9721 'International Tables Vol C Tables 4.2.6.8 and 6.1.1.4'

loop_
_geom_angle_atom_site_label_1
_geom_angle_atom_site_label_2
_geom_angle_atom_site_label_3
_geom_angle
_geom_angle_site_symmetry_1
_geom_angle_site_symmetry_3
O3 Co1 O3 180.0(2) 2_567 .
O3 Co1 N3 88.59(18) 2_567 2_567
O3 Co1 N3 91.41(18) . 2_567
O3 Co1 N3 91.41(18) 2_567 .
O3 Co1 N3 88.59(18) . .
N3 Co1 N3 180.000(1) 2_567 .
O3 Co1 N5 82.65(16) 2_567 1_556
O3 Co1 N5 97.35(16) . 1_556
N3 Co1 N5 93.18(18) 2_567 1_556
N3 Co1 N5 86.82(18) . 1_556
O3 Co1 N5 97.35(16) 2_567 2_566
O3 Co1 N5 82.65(16) . 2_566
N3 Co1 N5 86.82(18) 2_567 2_566
N3 Co1 N5 93.18(18) . 2_566
N5 Co1 N5 180.000(1) 1_556 2_566
O2 Co2 O4 110.83(17) 2_457 .
O2 Co2 O6 142.9(2) 2_457 .
O4 Co2 O6 95.4(2) . .
O2 Co2 N7 101.67(19) 2_457 2_657
O4 Co2 N7 90.7(2) . 2_657
O6 Co2 N7 103.80(19) . 2_657
O2 Co2 O5 95.35(16) 2_457 .
O4 Co2 O5 153.24(15) . .
O6 Co2 O5 58.78(19) . .
N7 Co2 O5 89.2(2) 2_657 .
O2 Co2 C12 120.6(2) 2_457 .
O4 Co2 C12 124.9(2) . .
O6 Co2 C12 29.8(2) . .
N7 Co2 C12 97.0(2) 2_657 .
O5 Co2 C12 28.97(19) . .
C2 C1 C6 119.6(5) . .
C2 C1 C7 121.8(5) . .
C6 C1 C7 118.5(5) . .
C1 C2 C3 120.7(5) . .
C1 C2 H2 119.7 . .
C3 C2 H2 119.7 . .
C4 C3 C2 119.0(5) . .
C4 C3 H3 120.5 . .
C2 C3 H3 120.5 . .
C5 C4 C3 120.8(5) . .
C5 C4 C8 119.5(5) . .
C3 C4 C8 119.5(5) . .
C4 C5 C6 120.1(6) . .
C4 C5 H5 120.0 . .
C6 C5 H5 120.0 . .
C1 C6 C5 119.6(5) . .
C1 C6 H6 120.2 . .
C5 C6 H6 120.2 . .
O3 C7 O4 123.8(5) . .
O3 C7 C1 116.6(5) . .
O4 C7 C1 119.6(5) . .
O1 C8 O2 121.9(5) . .
O1 C8 C4 122.0(6) . .
O2 C8 C4 116.0(6) . .
C10 C9 C11 120.8(6) . 2_568
C10 C9 H9 119.6 . .
C11 C9 H9 119.6 2_568 .
C9 C10 C11 119.7(6) . .
C9 C10 C12 120.4(6) . .
C11 C10 C12 119.8(7) . .
C9 C11 C10 119.5(6) 2_568 .
C9 C11 H11 120.3 2_568 .
C10 C11 H11 120.3 . .
O5 C12 O6 121.6(6) . .
O5 C12 C10 120.3(7) . .
O6 C12 C10 118.0(6) . .
O5 C12 Co2 69.1(4) . .
O6 C12 Co2 52.5(3) . .
C10 C12 Co2 169.8(6) . .
C14 C13 C18 120.0 . .
C14 C13 N1 116.0(7) . .
C18 C13 N1 122.8(7) . .
C14 C13 C13' 53.0(6) . .
C18 C13 C13' 129.3(6) . .
N1 C13 C13' 77.9(7) . .
C13' C14 C15 125.0(7) . .
C13' C14 C13 68.1(7) . .
C15 C14 C13 120.0 . .
C16' C15 C16 55.3(8) . .
C16' C15 C14 119.5(8) . .
C16 C15 C14 120.0 . .
C16' C16 C15 52.9(6) . .
C16' C16 C17 120.2(7) . .
C15 C16 C17 120.0 . .
C16' C16 N6 72.0(8) . .
C15 C16 N6 109.5(6) . .
C17 C16 N6 124.6(6) . .
C18 C17 C16 120.0 . .
C17 C18 C13 120.0 . .
C14 C13' C18' 113.5(11) . .
C14 C13' N1' 129.0(11) . .
C18' C13' N1' 117.5(11) . .
C14 C13' C13 58.9(6) . .
C18' C13' C13 122.0(10) . .
N1' C13' C13 91.9(8) . .
C14 C13' N1 96.9(9) . .
C18' C13' N1 134.9(11) . .
N1' C13' N1 43.4(6) . .
C13 C13' N1 48.5(5) . .
C15 C16' C16 71.8(8) . .
C15 C16' C17' 118.4(13) . .
C16 C16' C17' 139.0(12) . .
C15 C16' N6 116.0(10) . .
C16 C16' N6 62.8(8) . .
C17' C16' N6 125.6(11) . .
C16' C17' C18' 119.3(12) . .
C13' C18' C17' 118.7(11) . .
N7 C19 N6 109.4(6) . .
N7 C19 H19 125.3 . .
N6 C19 H19 125.3 . .
C21 C20 N7 109.8(7) . .
C21 C20 H20 125.1 . .
N7 C20 H20 125.1 . .
C20 C21 N6 106.5(7) . .
C20 C21 H21 126.8 . .
N6 C21 H21 126.8 . .
C27' C22 C23 41.0(10) . .
C27' C22 C27 139.0(9) . .
C23 C22 C27 120.0 . .
C27' C22 N1 85.3(12) . .
C23 C22 N1 115.0(8) . .
C27 C22 N1 125.0(8) . .
C27' C22 C26' 108.1(11) . .
C23 C22 C26' 72.7(4) . .
C27 C22 C26' 50.1(4) . .
N1 C22 C26' 162.9(9) . .
C27' C23 C23' 73.5(12) . .
C27' C23 C22 52.9(8) . .
C23' C23 C22 116.7(9) . .
C27' C23 C24 139.5(11) . .
C23' C23 C24 79.4(8) . .
C22 C23 C24 120.0 . .
C27' C23 C26' 109.4(10) . .
C23' C23 C26' 118.6(8) . .
C22 C23 C26' 62.9(5) . .
C24 C23 C26' 59.4(5) . .
C27' C23 C24' 111.7(12) . .
C23' C23 C24' 48.5(7) . .
C22 C23 C24' 121.7(5) . .
C24 C23 C24' 31.8(5) . .
C26' C23 C24' 78.3(7) . .
C24' C24 C25 94.3(10) . .
C24' C24 C23 102.8(11) . .
C25 C24 C23 120.0 . .
C24' C24 C26' 122.4(11) . .
C25 C24 C26' 47.7(5) . .
C23 C24 C26' 75.5(6) . .
C24' C24 C23' 55.8(10) . .
C25 C24 C23' 127.2(6) . .
C23 C24 C23' 48.1(6) . .
C26' C24 C23' 108.7(8) . .
C26' C25 N2 141.4(9) . .
C26' C25 C24 78.5(6) . .
N2 C25 C24 122.9(7) . .
C26' C25 C26 47.3(6) . .
N2 C25 C26 116.2(7) . .
C24 C25 C26 120.0 . .
C26' C25 C24' 101.9(9) . .
N2 C25 C24' 113.2(7) . .
C24 C25 C24' 34.9(5) . .
C26 C25 C24' 124.0(6) . .
C26' C26 C25 60.7(8) . .
C26' C26 C27 66.8(8) . .
C25 C26 C27 120.0 . .
C26' C27 C26 45.5(6) . .
C26' C27 C22 79.4(6) . .
C26 C27 C22 120.0 . .
C23 C23' C27' 40.0(9) . .
C23 C23' C24' 88.3(10) . .
C27' C23' C24' 118.6(13) . .
C23 C23' C24 52.5(5) . .
C27' C23' C24 88.5(10) . .
C24' C23' C24 36.6(7) . .
C24 C24' C23' 87.5(12) . .
C24 C24' C25 50.7(7) . .
C23' C24' C25 120.0(11) . .
C24 C24' C23 45.4(7) . .
C23' C24' C23 43.2(7) . .
C25 C24' C23 81.3(6) . .
C26 C26' C25 72.1(9) . .
C26 C26' C27 67.6(7) . .
C25 C26' C27 130.1(10) . .
C26 C26' C24 119.7(11) . .
C25 C26' C24 53.8(5) . .
C27 C26' C24 129.5(10) . .
C26 C26' C22 113.4(10) . .
C25 C26' C22 131.2(10) . .
C27 C26' C22 50.5(5) . .
C24 C26' C22 88.2(7) . .
C26 C26' C23 136.8(11) . .
C25 C26' C23 96.7(7) . .
C27 C26' C23 93.0(8) . .
C24 C26' C23 45.1(3) . .
C22 C26' C23 44.3(4) . .
C23 C27' C22 86.2(14) . .
C23 C27' C23' 66.5(12) . .
C22 C27' C23' 135.9(16) . .
C23 C27' N1' 135.1(13) . .
C22 C27' N1' 100.7(11) . .
C23' C27' N1' 123.2(13) . .
C23 C27' N1 125.0(13) . .
C22 C27' N1 55.8(8) . .
C23' C27' N1 166.9(15) . .
N1' C27' N1 45.0(7) . .
N3 C28 N2 111.5(6) . .
N3 C28 H28 124.3 . .
N2 C28 H28 124.3 . .
C30 C29 N3 110.9(6) . .
C30 C29 H29 124.5 . .
N3 C29 H29 124.5 . .
C29 C30 N2 105.3(4) . .
C29 C30 H30 127.3 . .
N2 C30 H30 127.3 . .
C33 C32 N4 123.5(2) . .
C33 C32 C37 115.5 . .
N4 C32 C37 116.0(2) . .
C33 C32 C37' 113.5 . .
N4 C32 C37' 114.1(2) . .
C37 C32 C37' 54.8 . .
C32 C33 C34 124.1 . .
C33 C34 C35' 117.5 . .
C33 C34 C35 116.2 . .
C35' C34 C35 41.3 . .
C35' C35 C36 105.5 . .
C35' C35 N1 94.5(5) . .
C36 C35 N1 123.4(5) . .
C35' C35 C34 67.0 . .
C36 C35 C34 120.6 . .
N1 C35 C34 116.0(5) . .
C35' C35 N1' 50.5(4) . .
C36 C35 N1' 125.2(3) . .
N1 C35 N1' 44.1(5) . .
C34 C35 N1' 95.9(3) . .
C35' C35 C36' 46.8 . .
C36 C35 C36' 58.7 . .
N1 C35 C36' 119.2(5) . .
C34 C35 C36' 92.0 . .
N1' C35 C36' 82.8(4) . .
C35 C36 C37 119.5 . .
C35 C36 C36' 76.0 . .
C37 C36 C36' 84.3 . .
C35 C36 C35' 30.9 . .
C37 C36 C35' 108.0 . .
C36' C36 C35' 45.1 . .
C37' C37 C36 95.2 . .
C37' C37 C32 63.9 . .
C36 C37 C32 119.0 . .
C35 C35' C36' 100.9 . .
C35 C35' N1' 95.5(5) . .
C36' C35' N1' 121.3(4) . .
C35 C35' C34 71.7 . .
C36' C35' C34 118.8 . .
N1' C35' C34 119.9(4) . .
C35 C35' N1 51.1(4) . .
C36' C35' N1 125.1(4) . .
N1' C35' N1 44.5(5) . .
C34 C35' N1 97.6(4) . .
C35 C35' C36 43.6 . .
C36' C35' C36 57.3 . .
N1' C35' C36 116.4(4) . .
C34 C35' C36 94.1 . .
N1 C35' C36 82.2(4) . .
C35' C36' C37' 122.2 . .
C35' C36' C36 77.6 . .
C37' C36' C36 84.6 . .
C35' C36' C35 32.4 . .
C37' C36' C35 109.6 . .
C36 C36' C35 45.3 . .
C37 C37' C36' 95.7 . .
C37 C37' C32 61.3 . .
C36' C37' C32 116.6 . .
N5 C38 N4 113.1(4) . .
N5 C38 H38 123.5 . .
N4 C38 H38 123.4 . .
C40 C39 N4 106.2(6) . .
C40 C39 H39 126.9 . .
N4 C39 H39 126.9 . .
C39 C40 N5 110.5(6) . .
C39 C40 H40 124.7 . .
N5 C40 H40 124.7 . .
N1 N1' C35' 84.3(8) . .
N1 N1' C13' 84.6(9) . .
C35' N1' C13' 123.8(9) . .
N1 N1' C27' 80.3(9) . .
C35' N1' C27' 120.4(8) . .
C13' N1' C27' 111.6(10) . .
N1 N1' C35 50.4(7) . .
C35' N1' C35 34.0(2) . .
C13' N1' C35 110.3(8) . .
C27' N1' C35 109.1(7) . .
N1' N1 C35 85.6(8) . .
N1' N1 C13 105.5(9) . .
C35 N1 C13 121.5(10) . .
N1' N1 C22 93.5(10) . .
C35 N1 C22 127.2(9) . .
C13 N1 C22 109.6(10) . .
N1' N1 C27' 54.7(8) . .
C35 N1 C27' 114.8(9) . .
C13 N1 C27' 118.1(10) . .
C22 N1 C27' 38.9(7) . .
N1' N1 C35' 51.2(6) . .
C35 N1 C35' 34.4(3) . .
C13 N1 C35' 126.1(9) . .
C22 N1 C35' 118.5(8) . .
C27' N1 C35' 88.6(8) . .
N1' N1 C13' 52.0(7) . .
C35 N1 C13' 111.7(8) . .
C13 N1 C13' 53.6(6) . .
C22 N1 C13' 108.5(9) . .
C27' N1 C13' 84.0(8) . .
C35' N1 C13' 87.9(6) . .
C25 N2 C28 130.2(6) . .
C25 N2 C30 122.1(5) . .
C28 N2 C30 107.6(5) . .
C28 N3 C29 104.7(6) . .
C28 N3 Co1 131.1(4) . .
C29 N3 Co1 123.3(5) . .
C39 N4 C38 105.9(4) . .
C39 N4 C32 127.2(4) . .
C38 N4 C32 126.9(4) . .
C38 N5 C40 104.3(4) . .
C38 N5 Co1 130.7(3) . 1_554
C40 N5 Co1 124.4(4) . 1_554
C21 N6 C19 108.3(7) . .
C21 N6 C16 120.2(7) . .
C19 N6 C16 121.2(7) . .
C21 N6 C16' 122.3(8) . .
C19 N6 C16' 126.3(8) . .
C16 N6 C16' 45.2(5) . .
C19 N7 C20 106.0(6) . .
C19 N7 Co2 130.4(5) . 2_657
C20 N7 Co2 123.2(5) . 2_657
C8 O2 Co2 100.1(3) . 2_457
C7 O3 Co1 143.5(4) . .
C7 O4 Co2 148.1(4) . .
C12 O5 Co2 81.9(4) . .
C12 O6 Co2 97.7(4) . .

loop_
_geom_bond_atom_site_label_1
_geom_bond_atom_site_label_2
_geom_bond_distance
_geom_bond_site_symmetry_2
Co1 O3 2.079(3) 2_567
Co1 O3 2.079(3) .
Co1 N3 2.154(5) 2_567
Co1 N3 2.154(5) .
Co1 N5 2.168(5) 1_556
Co1 N5 2.168(5) 2_566
Co2 O2 1.980(3) 2_457
Co2 O4 1.992(5) .
Co2 O6 2.015(4) .
Co2 N7 2.065(5) 2_657
Co2 O5 2.377(5) .
Co2 C12 2.518(7) .
C1 C2 1.364(7) .
C1 C6 1.387(7) .
C1 C7 1.517(7) .
C2 C3 1.400(7) .
C2 H2 0.9300 .
C3 C4 1.368(8) .
C3 H3 0.9300 .
C4 C5 1.367(8) .
C4 C8 1.520(7) .
C5 C6 1.390(7) .
C5 H5 0.9300 .
C6 H6 0.9300 .
C7 O3 1.234(6) .
C7 O4 1.257(6) .
C8 O1 1.225(7) .
C8 O2 1.286(7) .
C9 C10 1.368(9) .
C9 C11 1.381(8) 2_568
C9 H9 0.9300 .
C10 C11 1.384(8) .
C10 C12 1.509(9) .
C11 C9 1.381(8) 2_568
C11 H11 0.9300 .
C12 O5 1.232(7) .
C12 O6 1.263(8) .
C13 C14 1.3900 .
C13 C18 1.3900 .
C13 N1 1.402(13) .
C13 C13' 1.507(15) .
C14 C13' 1.298(14) .
C14 C15 1.3900 .
C15 C16' 1.166(13) .
C15 C16 1.3900 .
C16 C16' 1.203(16) .
C16 C17 1.3900 .
C16 N6 1.509(9) .
C17 C18 1.3900 .
C13' C18' 1.388(16) .
C13' N1' 1.449(15) .
C13' N1 1.831(17) .
C16' C17' 1.381(18) .
C16' N6 1.613(15) .
C17' C18' 1.388(16) .
C19 N7 1.322(8) .
C19 N6 1.361(9) .
C19 H19 0.9300 .
C20 C21 1.342(10) .
C20 N7 1.372(8) .
C20 H20 0.9300 .
C21 N6 1.346(10) .
C21 H21 0.9300 .
C22 C27' 1.111(13) .
C22 C23 1.3900 .
C22 C27 1.3900 .
C22 N1 1.463(14) .
C22 C26' 1.771(16) .
C23 C27' 0.913(19) .
C23 C23' 1.304(15) .
C23 C24 1.3900 .
C23 C26' 1.899(14) .
C23 C24' 1.904(17) .
C24 C24' 1.028(15) .
C24 C25 1.3900 .
C24 C26' 1.688(13) .
C24 C23' 1.721(16) .
C25 C26' 1.273(15) .
C25 N2 1.336(8) .
C25 C26 1.3900 .
C25 C24' 1.791(16) .
C26 C26' 1.073(13) .
C26 C27 1.3900 .
C27 C26' 1.382(14) .
C23' C27' 1.362(18) .
C23' C24' 1.425(18) .
C27' N1' 1.46(2) .
C27' N1 1.763(19) .
C28 N3 1.314(7) .
C28 N2 1.338(8) .
C28 H28 0.9300 .
C29 C30 1.345(9) .
C29 N3 1.362(8) .
C29 H29 0.9300 .
C30 N2 1.359(7) .
C30 H30 0.9300 .
C32 C33 1.3382 .
C32 N4 1.422(5) .
C32 C37 1.4781 .
C32 C37' 1.5133 .
C33 C34 1.3730 .
C34 C35' 1.4206 .
C34 C35 1.4659 .
C35 C35' 1.0187 .
C35 C36 1.3683 .
C35 N1 1.401(13) .
C35 N1' 1.813(10) .
C35 C36' 1.8685 .
C36 C37 1.4132 .
C36 C36' 1.6460 .
C36 C35' 1.9116 .
C37 C37' 1.3762 .
C35' C36' 1.3860 .
C35' N1' 1.406(10) .
C35' N1 1.796(13) .
C36' C37' 1.4028 .
C38 N5 1.295(5) .
C38 N4 1.362(5) .
C38 H38 0.9300 .
C39 C40 1.356(9) .
C39 N4 1.361(8) .
C39 H39 0.9300 .
C40 N5 1.378(8) .
C40 H40 0.9300 .
N1' N1 1.265(13) .
N5 Co1 2.168(4) 1_554
N7 Co2 2.065(5) 2_657
O2 Co2 1.980(3) 2_457

loop_
_geom_torsion_atom_site_label_1
_geom_torsion_atom_site_label_2
_geom_torsion_atom_site_label_3
_geom_torsion_atom_site_label_4
_geom_torsion
_geom_torsion_site_symmetry_1
_geom_torsion_site_symmetry_4
C6 C1 C2 C3 0.5(8) . .
C7 C1 C2 C3 -179.6(5) . .
C1 C2 C3 C4 -3.8(8) . .
C2 C3 C4 C5 3.3(9) . .
C2 C3 C4 C8 -171.1(5) . .
C3 C4 C5 C6 0.5(9) . .
C8 C4 C5 C6 174.9(6) . .
C2 C1 C6 C5 3.3(9) . .
C7 C1 C6 C5 -176.6(6) . .
C4 C5 C6 C1 -3.9(9) . .
C2 C1 C7 O3 151.8(6) . .
C6 C1 C7 O3 -28.3(8) . .
C2 C1 C7 O4 -27.3(8) . .
C6 C1 C7 O4 152.6(6) . .
C5 C4 C8 O1 165.7(6) . .
C3 C4 C8 O1 -19.9(9) . .
C5 C4 C8 O2 -17.7(9) . .
C3 C4 C8 O2 156.8(6) . .
C11 C9 C10 C11 1.6(10) 2_568 .
C11 C9 C10 C12 178.5(6) 2_568 .
C9 C10 C11 C9 -1.6(10) . 2_568
C12 C10 C11 C9 -178.5(6) . 2_568
C9 C10 C12 O5 -4.7(9) . .
C11 C10 C12 O5 172.3(6) . .
C9 C10 C12 O6 178.6(6) . .
C11 C10 C12 O6 -4.4(9) . .
C9 C10 C12 Co2 -161(2) . .
C11 C10 C12 Co2 16(3) . .
O2 Co2 C12 O5 32.6(4) 2_457 .
O4 Co2 C12 O5 -171.3(3) . .
O6 Co2 C12 O5 179.0(6) . .
N7 Co2 C12 O5 -75.5(4) 2_657 .
O2 Co2 C12 O6 -146.4(4) 2_457 .
O4 Co2 C12 O6 9.7(5) . .
N7 Co2 C12 O6 105.5(4) 2_657 .
O5 Co2 C12 O6 -179.0(6) . .
O2 Co2 C12 C10 -169(2) 2_457 .
O4 Co2 C12 C10 -13(3) . .
O6 Co2 C12 C10 -23(2) . .
N7 Co2 C12 C10 83(2) 2_657 .
O5 Co2 C12 C10 158(3) . .
C18 C13 C14 C13' -118.7(8) . .
N1 C13 C14 C13' 48.8(9) . .
C18 C13 C14 C15 0.0 . .
N1 C13 C14 C15 167.6(9) . .
C13' C13 C14 C15 118.7(8) . .
C13' C14 C15 C16' 18.4(12) . .
C13 C14 C15 C16' -64.6(9) . .
C13' C14 C15 C16 83.0(8) . .
C13 C14 C15 C16 0.0 . .
C14 C15 C16 C16' -107.0(9) . .
C16' C15 C16 C17 107.0(9) . .
C14 C15 C16 C17 0.0 . .
C16' C15 C16 N6 -47.2(8) . .
C14 C15 C16 N6 -154.2(8) . .
C16' C16 C17 C18 61.9(7) . .
C15 C16 C17 C18 0.0 . .
N6 C16 C17 C18 150.1(9) . .
C16 C17 C18 C13 0.0 . .
C14 C13 C18 C17 0.0 . .
N1 C13 C18 C17 -166.7(10) . .
C13' C13 C18 C17 -64.9(7) . .
C15 C14 C13' C18' 2.3(14) . .
C13 C14 C13' C18' 114.4(11) . .
C15 C14 C13' N1' -176.1(9) . .
C13 C14 C13' N1' -63.9(12) . .
C15 C14 C13' C13 -112.1(5) . .
C15 C14 C13' N1 -143.6(6) . .
C13 C14 C13' N1 -31.5(5) . .
C18 C13 C13' C14 101.1(6) . .
N1 C13 C13' C14 -136.2(8) . .
C14 C13 C13' C18' -99.8(12) . .
C18 C13 C13' C18' 1.3(15) . .
N1 C13 C13' C18' 124.0(13) . .
C14 C13 C13' N1' 135.7(10) . .
C18 C13 C13' N1' -123.2(7) . .
N1 C13 C13' N1' -0.5(9) . .
C14 C13 C13' N1 136.2(8) . .
C18 C13 C13' N1 -122.7(9) . .
C14 C15 C16' C16 107.9(6) . .
C16 C15 C16' C17' -136.5(14) . .
C14 C15 C16' C17' -28.6(15) . .
C16 C15 C16' N6 46.0(8) . .
C14 C15 C16' N6 153.9(7) . .
C17 C16 C16' C15 -106.5(6) . .
N6 C16 C16' C15 133.3(7) . .
C15 C16 C16' C17' 112.7(19) . .
C17 C16 C16' C17' 6(2) . .
N6 C16 C16' C17' -114.0(18) . .
C15 C16 C16' N6 -133.3(7) . .
C17 C16 C16' N6 120.1(7) . .
C15 C16' C17' C18' 20.3(19) . .
C16 C16' C17' C18' -74(2) . .
N6 C16' C17' C18' -162.4(11) . .
C14 C13' C18' C17' -9.9(17) . .
N1' C13' C18' C17' 168.7(11) . .
C13 C13' C18' C17' 56.9(17) . .
N1 C13' C18' C17' 118.3(15) . .
C16' C17' C18' C13' 0.1(19) . .
N7 C20 C21 N6 1.5(10) . .
C27 C22 C23 C27' -131.6(13) . .
N1 C22 C23 C27' 47.7(13) . .
C26' C22 C23 C27' -148.7(14) . .
C27' C22 C23 C23' 38.6(13) . .
C27 C22 C23 C23' -93.0(8) . .
N1 C22 C23 C23' 86.3(10) . .
C26' C22 C23 C23' -110.1(9) . .
C27' C22 C23 C24 131.6(13) . .
C27 C22 C23 C24 0.0 . .
N1 C22 C23 C24 179.3(8) . .
C26' C22 C23 C24 -17.1(4) . .
C27' C22 C23 C26' 148.7(14) . .
C27 C22 C23 C26' 17.1(4) . .
N1 C22 C23 C26' -163.6(9) . .
C27' C22 C23 C24' 94.4(14) . .
C27 C22 C23 C24' -37.1(6) . .
N1 C22 C23 C24' 142.1(10) . .
C26' C22 C23 C24' -54.3(8) . .
C27' C23 C24 C24' -36.2(16) . .
C23' C23 C24 C24' 12.1(10) . .
C22 C23 C24 C24' -102.8(10) . .
C26' C23 C24 C24' -120.5(11) . .
C27' C23 C24 C25 66.6(13) . .
C23' C23 C24 C25 114.8(8) . .
C22 C23 C24 C25 0.0 . .
C26' C23 C24 C25 -17.8(5) . .
C24' C23 C24 C25 102.8(10) . .
C27' C23 C24 C26' 84.3(13) . .
C23' C23 C24 C26' 132.6(9) . .
C22 C23 C24 C26' 17.8(5) . .
C24' C23 C24 C26' 120.5(11) . .
C27' C23 C24 C23' -48.3(14) . .
C22 C23 C24 C23' -114.8(8) . .
C26' C23 C24 C23' -132.6(9) . .
C24' C23 C24 C23' -12.1(10) . .
C24' C24 C25 C26' 131.1(12) . .
C23 C24 C25 C26' 23.5(6) . .
C23' C24 C25 C26' 81.6(9) . .
C24' C24 C25 N2 -84.0(11) . .
C23 C24 C25 N2 168.5(6) . .
C26' C24 C25 N2 145.0(9) . .
C23' C24 C25 N2 -133.5(8) . .
C24' C24 C25 C26 107.5(10) . .
C23 C24 C25 C26 0.0 . .
C26' C24 C25 C26 -23.5(6) . .
C23' C24 C25 C26 58.0(7) . .
C23 C24 C25 C24' -107.5(10) . .
C26' C24 C25 C24' -131.1(12) . .
C23' C24 C25 C24' -49.5(11) . .
N2 C25 C26 C26' -137.0(11) . .
C24 C25 C26 C26' 32.2(9) . .
C24' C25 C26 C26' 73.4(11) . .
C26' C25 C26 C27 -32.2(9) . .
N2 C25 C26 C27 -169.3(5) . .
C24 C25 C26 C27 0.0 . .
C24' C25 C26 C27 41.2(6) . .
C25 C26 C27 C26' 30.4(8) . .
C26' C26 C27 C22 -30.4(8) . .
C25 C26 C27 C22 0.0 . .
C27' C22 C27 C26' -69.9(16) . .
C23 C22 C27 C26' -21.5(6) . .
N1 C22 C27 C26' 159.3(10) . .
C27' C22 C27 C26 -48.3(15) . .
C23 C22 C27 C26 0.0 . .
N1 C22 C27 C26 -179.2(9) . .
C26' C22 C27 C26 21.5(6) . .
C22 C23 C23' C27' -31.3(10) . .
C24 C23 C23' C27' -149.6(9) . .
C26' C23 C23' C27' -103.5(12) . .
C24' C23 C23' C27' -141.2(12) . .
C27' C23 C23' C24' 141.2(12) . .
C22 C23 C23' C24' 109.9(8) . .
C24 C23 C23' C24' -8.5(7) . .
C26' C23 C23' C24' 37.7(12) . .
C27' C23 C23' C24 149.6(9) . .
C22 C23 C23' C24 118.4(3) . .
C26' C23 C23' C24 46.2(8) . .
C24' C23 C23' C24 8.5(7) . .
C24' C24 C23' C23 -165.7(11) . .
C25 C24 C23' C23 -99.3(7) . .
C26' C24 C23' C23 -48.8(8) . .
C24' C24 C23' C27' -146.8(13) . .
C25 C24 C23' C27' -80.4(9) . .
C23 C24 C23' C27' 19.0(6) . .
C26' C24 C23' C27' -29.8(10) . .
C25 C24 C23' C24' 66.4(12) . .
C23 C24 C23' C24' 165.7(12) . .
C26' C24 C23' C24' 116.9(12) . .
C25 C24 C24' C23' -133.0(7) . .
C23 C24 C24' C23' -10.8(9) . .
C26' C24 C24' C23' -91.7(13) . .
C23 C24 C24' C25 122.1(3) . .
C26' C24 C24' C25 41.3(9) . .
C23' C24 C24' C25 133.0(7) . .
C25 C24 C24' C23 -122.1(3) . .
C26' C24 C24' C23 -80.8(10) . .
C23' C24 C24' C23 10.8(9) . .
C23 C23' C24' C24 11.3(9) . .
C27' C23' C24' C24 38.6(15) . .
C23 C23' C24' C25 -29.6(12) . .
C27' C23' C24' C25 -2.3(17) . .
C24 C23' C24' C25 -40.8(7) . .
C27' C23' C24' C23 27.3(9) . .
C24 C23' C24' C23 -11.3(9) . .
C26' C25 C24' C24 -49.0(11) . .
N2 C25 C24' C24 114.7(10) . .
C26 C25 C24' C24 -95.0(9) . .
C26' C25 C24' C23' 8.5(13) . .
N2 C25 C24' C23' 172.2(10) . .
C24 C25 C24' C23' 57.6(11) . .
C26 C25 C24' C23' -37.4(13) . .
C26' C25 C24' C23 -11.4(8) . .
N2 C25 C24' C23 152.2(6) . .
C24 C25 C24' C23 37.6(5) . .
C26 C25 C24' C23 -57.4(7) . .
C27' C23 C24' C24 155.6(10) . .
C23' C23 C24' C24 -164.1(13) . .
C22 C23 C24' C24 96.8(9) . .
C26' C23 C24' C24 49.2(9) . .
C27' C23 C24' C23' -40.3(13) . .
C22 C23 C24' C23' -99.1(11) . .
C24 C23 C24' C23' 164.1(13) . .
C26' C23 C24' C23' -146.7(10) . .
C27' C23 C24' C25 114.1(10) . .
C23' C23 C24' C25 154.4(11) . .
C22 C23 C24' C25 55.2(7) . .
C24 C23 C24' C25 -41.6(6) . .
C26' C23 C24' C25 7.6(6) . .
C27 C26 C26' C25 149.9(7) . .
C25 C26 C26' C27 -149.9(7) . .
C25 C26 C26' C24 -26.0(7) . .
C27 C26 C26' C24 123.9(13) . .
C25 C26 C26' C22 -127.9(11) . .
C27 C26 C26' C22 22.0(5) . .
C25 C26 C26' C23 -80.6(15) . .
C27 C26 C26' C23 69.3(15) . .
N2 C25 C26' C26 78.7(15) . .
C24 C25 C26' C26 -151.9(7) . .
C24' C25 C26' C26 -125.7(8) . .
N2 C25 C26' C27 116.1(15) . .
C24 C25 C26' C27 -114.5(14) . .
C26 C25 C26' C27 37.4(8) . .
C24' C25 C26' C27 -88.3(14) . .
N2 C25 C26' C24 -129.4(13) . .
C26 C25 C26' C24 151.9(7) . .
C24' C25 C26' C24 26.2(6) . .
N2 C25 C26' C22 -175.5(10) . .
C24 C25 C26' C22 -46.2(9) . .
C26 C25 C26' C22 105.7(13) . .
C24' C25 C26' C22 -20.0(12) . .
N2 C25 C26' C23 -144.1(12) . .
C24 C25 C26' C23 -14.8(3) . .
C26 C25 C26' C23 137.1(10) . .
C24' C25 C26' C23 11.4(8) . .
C22 C27 C26' C26 153.6(6) . .
C26 C27 C26' C25 -38.7(10) . .
C22 C27 C26' C25 114.9(14) . .
C26 C27 C26' C24 -110.8(14) . .
C22 C27 C26' C24 42.7(10) . .
C26 C27 C26' C22 -153.6(6) . .
C26 C27 C26' C23 -140.1(9) . .
C22 C27 C26' C23 13.5(3) . .
C24' C24 C26' C26 -32(2) . .
C25 C24 C26' C26 31.1(9) . .
C23 C24 C26' C26 -128.0(13) . .
C23' C24 C26' C26 -92.6(15) . .
C24' C24 C26' C25 -62.9(15) . .
C23 C24 C26' C25 -159.1(5) . .
C23' C24 C26' C25 -123.7(8) . .
C24' C24 C26' C27 53(2) . .
C25 C24 C26' C27 115.5(13) . .
C23 C24 C26' C27 -43.6(11) . .
C23' C24 C26' C27 -8.2(14) . .
C24' C24 C26' C22 84.2(14) . .
C25 C24 C26' C22 147.1(8) . .
C23 C24 C26' C22 -12.0(3) . .
C23' C24 C26' C22 23.4(8) . .
C24' C24 C26' C23 96.2(13) . .
C25 C24 C26' C23 159.1(5) . .
C23' C24 C26' C23 35.4(7) . .
C27' C22 C26' C26 112.9(12) . .
C23 C22 C26' C26 133.9(11) . .
C27 C22 C26' C26 -26.7(7) . .
N1 C22 C26' C26 -107(3) . .
C27' C22 C26' C25 26.8(14) . .
C23 C22 C26' C25 47.8(10) . .
C27 C22 C26' C25 -112.8(13) . .
N1 C22 C26' C25 167(3) . .
C27' C22 C26' C27 139.6(9) . .
C23 C22 C26' C27 160.6(5) . .
N1 C22 C26' C27 -80(3) . .
C27' C22 C26' C24 -8.8(10) . .
C23 C22 C26' C24 12.1(3) . .
C27 C22 C26' C24 -148.4(8) . .
N1 C22 C26' C24 132(3) . .
C27' C22 C26' C23 -21.0(9) . .
C27 C22 C26' C23 -160.6(5) . .
N1 C22 C26' C23 120(3) . .
C27' C23 C26' C26 -49(2) . .
C23' C23 C26' C26 32(2) . .
C22 C23 C26' C26 -74.9(16) . .
C24 C23 C26' C26 87.8(17) . .
C24' C23 C26' C26 60.2(18) . .
C27' C23 C26' C25 -119.9(13) . .
C23' C23 C26' C25 -38.6(13) . .
C22 C23 C26' C25 -145.9(8) . .
C24 C23 C26' C25 16.9(4) . .
C24' C23 C26' C25 -10.7(8) . .
C27' C23 C26' C27 11.1(13) . .
C23' C23 C26' C27 92.4(12) . .
C22 C23 C26' C27 -14.9(4) . .
C24 C23 C26' C27 147.8(8) . .
C24' C23 C26' C27 120.2(9) . .
C27' C23 C26' C24 -136.7(11) . .
C23' C23 C26' C24 -55.5(10) . .
C22 C23 C26' C24 -162.7(4) . .
C24' C23 C26' C24 -27.6(6) . .
C27' C23 C26' C22 26.0(11) . .
C23' C23 C26' C22 107.3(10) . .
C24 C23 C26' C22 162.7(4) . .
C24' C23 C26' C22 135.1(6) . .
C23' C23 C27' C22 -144.5(10) . .
C24 C23 C27' C22 -94.5(12) . .
C26' C23 C27' C22 -29.3(12) . .
C24' C23 C27' C22 -114.1(8) . .
C22 C23 C27' C23' 144.5(10) . .
C24 C23 C27' C23' 49.9(13) . .
C26' C23 C27' C23' 115.1(10) . .
C24' C23 C27' C23' 30.3(9) . .
C23' C23 C27' N1' 114.2(18) . .
C22 C23 C27' N1' -101.4(18) . .
C24 C23 C27' N1' 164.1(11) . .
C26' C23 C27' N1' -130.7(15) . .
C24' C23 C27' N1' 144.5(15) . .
C23' C23 C27' N1 172.8(15) . .
C22 C23 C27' N1 -42.7(9) . .
C24 C23 C27' N1 -137.3(12) . .
C26' C23 C27' N1 -72.1(16) . .
C24' C23 C27' N1 -156.8(11) . .
C27 C22 C27' C23 80.7(15) . .
N1 C22 C27' C23 -137.8(11) . .
C26' C22 C27' C23 31.4(13) . .
C23 C22 C27' C23' -50.0(18) . .
C27 C22 C27' C23' 31(3) . .
N1 C22 C27' C23' 172.2(19) . .
C26' C22 C27' C23' -19(2) . .
C23 C22 C27' N1' 135.2(14) . .
C27 C22 C27' N1' -144.1(9) . .
N1 C22 C27' N1' -2.5(9) . .
C26' C22 C27' N1' 166.7(8) . .
C23 C22 C27' N1 137.8(11) . .
C27 C22 C27' N1 -141.6(14) . .
C26' C22 C27' N1 169.2(9) . .
C24' C23' C27' C23 -45.5(13) . .
C24 C23' C27' C23 -23.7(7) . .
C23 C23' C27' C22 56.5(19) . .
C24' C23' C27' C22 11(3) . .
C24 C23' C27' C22 32.8(19) . .
C23 C23' C27' N1' -129.7(15) . .
C24' C23' C27' N1' -175.3(11) . .
C24 C23' C27' N1' -153.4(12) . .
C23 C23' C27' N1 -153(5) . .
C24' C23' C27' N1 161(4) . .
C24 C23' C27' N1 -177(5) . .
N3 C29 C30 N2 -1.5(8) . .
N4 C32 C33 C34 -178.7(2) . .
C37 C32 C33 C34 27.4 . .
C37' C32 C33 C34 -33.3 . .
C32 C33 C34 C35' 25.4 . .
C32 C33 C34 C35 -21.2 . .
C33 C34 C35 C35' 102.6 . .
C33 C34 C35 C36 7.7 . .
C35' C34 C35 C36 -94.9 . .
C33 C34 C35 N1 -173.8(5) . .
C35' C34 C35 N1 83.5(5) . .
C33 C34 C35 N1' 145.0(4) . .
C35' C34 C35 N1' 42.4(4) . .
C33 C34 C35 C36' 62.1 . .
C35' C34 C35 C36' -40.5 . .
C35' C35 C36 C37 -75.2 . .
N1 C35 C36 C37 178.5(6) . .
C34 C35 C36 C37 -3.2 . .
N1' C35 C36 C37 -127.5(4) . .
C36' C35 C36 C37 -75.0 . .
C35' C35 C36 C36' -0.2 . .
N1 C35 C36 C36' -106.4(6) . .
C34 C35 C36 C36' 71.9 . .
N1' C35 C36 C36' -52.5(4) . .
N1 C35 C36 C35' -106.2(6) . .
C34 C35 C36 C35' 72.1 . .
N1' C35 C36 C35' -52.3(4) . .
C36' C35 C36 C35' 0.2 . .
C35 C36 C37 C37' 72.6 . .
C36' C36 C37 C37' 2.2 . .
C35' C36 C37 C37' 41.1 . .
C35 C36 C37 C32 9.6 . .
C36' C36 C37 C32 -60.8 . .
C35' C36 C37 C32 -21.9 . .
C33 C32 C37 C37' -101.9 . .
N4 C32 C37 C37' 102.3(2) . .
C33 C32 C37 C36 -20.8 . .
N4 C32 C37 C36 -176.7(2) . .
C37' C32 C37 C36 81.0 . .
C36 C35 C35' C36' 0.2 . .
N1 C35 C35' C36' 126.7(5) . .
C34 C35 C35' C36' -116.9 . .
N1' C35 C35' C36' 123.4(4) . .
C36 C35 C35' N1' -123.2(4) . .
N1 C35 C35' N1' 3.3(6) . .
C34 C35 C35' N1' 119.7(4) . .
C36' C35 C35' N1' -123.4(4) . .
C36 C35 C35' C34 117.1 . .
N1 C35 C35' C34 -116.4(5) . .
N1' C35 C35' C34 -119.7(4) . .
C36' C35 C35' C34 116.9 . .
C36 C35 C35' N1 -126.5(5) . .
C34 C35 C35' N1 116.4(5) . .
N1' C35 C35' N1 -3.3(6) . .
C36' C35 C35' N1 -126.7(5) . .
N1 C35 C35' C36 126.5(5) . .
C34 C35 C35' C36 -117.1 . .
N1' C35 C35' C36 123.2(4) . .
C36' C35 C35' C36 -0.2 . .
C33 C34 C35' C35 -99.3 . .
C33 C34 C35' C36' -6.7 . .
C35 C34 C35' C36' 92.6 . .
C33 C34 C35' N1' 174.9(5) . .
C35 C34 C35' N1' -85.8(5) . .
C33 C34 C35' N1 -144.0(4) . .
C35 C34 C35' N1 -44.7(4) . .
C33 C34 C35' C36 -61.3 . .
C35 C34 C35' C36 38.0 . .
C37 C36 C35' C35 117.8 . .
C36' C36 C35' C35 179.7 . .
C35 C36 C35' C36' -179.7 . .
C37 C36 C35' C36' -61.9 . .
C35 C36 C35' N1' 68.5(5) . .
C37 C36 C35' N1' -173.7(5) . .
C36' C36 C35' N1' -111.8(5) . .
C35 C36 C35' C34 -57.9 . .
C37 C36 C35' C34 59.9 . .
C36' C36 C35' C34 121.8 . .
C35 C36 C35' N1 39.2(4) . .
C37 C36 C35' N1 156.9(4) . .
C36' C36 C35' N1 -141.1(4) . .
C35 C35' C36' C37' 75.3 . .
N1' C35' C36' C37' 178.6(5) . .
C34 C35' C36' C37' 0.2 . .
N1 C35' C36' C37' 124.9(5) . .
C36 C35' C36' C37' 75.4 . .
C35 C35' C36' C36 -0.2 . .
N1' C35' C36' C36 103.1(5) . .
C34 C35' C36' C36 -75.2 . .
N1 C35' C36' C36 49.5(5) . .
N1' C35' C36' C35 103.3(5) . .
C34 C35' C36' C35 -75.0 . .
N1 C35' C36' C35 49.7(5) . .
C36 C35' C36' C35 0.2 . .
C35 C36 C36' C35' 0.1 . .
C37 C36 C36' C35' 122.5 . .
C35 C36 C36' C37' -124.5 . .
C37 C36 C36' C37' -2.2 . .
C35' C36 C36' C37' -124.7 . .
C37 C36 C36' C35 122.4 . .
C35' C36 C36' C35 -0.1 . .
C36 C35 C36' C35' -179.7 . .
N1 C35 C36' C35' -66.3(6) . .
C34 C35 C36' C35' 55.2 . .
N1' C35 C36' C35' -40.5(3) . .
C35' C35 C36' C37' -119.7 . .
C36 C35 C36' C37' 60.5 . .
N1 C35 C36' C37' 174.0(6) . .
C34 C35 C36' C37' -64.5 . .
N1' C35 C36' C37' -160.2(3) . .
C35' C35 C36' C36 179.7 . .
N1 C35 C36' C36 113.5(6) . .
C34 C35 C36' C36 -125.1 . .
N1' C35 C36' C36 139.2(3) . .
C36 C37 C37' C36' -2.6 . .
C32 C37 C37' C36' 117.3 . .
C36 C37 C37' C32 -119.8 . .
C35' C36' C37' C37 -69.5 . .
C36 C36' C37' C37 2.2 . .
C35 C36' C37' C37 -36.2 . .
C35' C36' C37' C32 -8.8 . .
C36 C36' C37' C32 62.9 . .
C35 C36' C37' C32 24.5 . .
C33 C32 C37' C37 105.4 . .
N4 C32 C37' C37 -105.8(2) . .
C33 C32 C37' C36' 23.9 . .
N4 C32 C37' C36' 172.6(2) . .
C37 C32 C37' C36' -81.6 . .
N4 C39 C40 N5 -0.2(8) . .
C35 C35' N1' N1 -3.7(7) . .
C36' C35' N1' N1 -109.9(7) . .
C34 C35' N1' N1 68.4(8) . .
C36 C35' N1' N1 -43.8(7) . .
C35 C35' N1' C13' 75.9(10) . .
C36' C35' N1' C13' -30.3(12) . .
C34 C35' N1' C13' 148.0(8) . .
N1 C35' N1' C13' 79.6(12) . .
C36 C35' N1' C13' 35.8(12) . .
C35 C35' N1' C27' -78.9(10) . .
C36' C35' N1' C27' 174.8(8) . .
C34 C35' N1' C27' -6.9(12) . .
N1 C35' N1' C27' -75.3(11) . .
C36 C35' N1' C27' -119.1(9) . .
C36' C35' N1' C35 -106.3(3) . .
C34 C35' N1' C35 72.1(3) . .
N1 C35' N1' C35 3.7(7) . .
C36 C35' N1' C35 -40.14(18) . .
C14 C13' N1' N1 50.8(15) . .
C18' C13' N1' N1 -127.5(13) . .
C13 C13' N1' N1 0.6(9) . .
C14 C13' N1' C35' -28.6(19) . .
C18' C13' N1' C35' 153.1(10) . .
C13 C13' N1' C35' -78.9(11) . .
N1 C13' N1' C35' -79.5(11) . .
C14 C13' N1' C27' 128.2(13) . .
C18' C13' N1' C27' -50.1(15) . .
C13 C13' N1' C27' 77.9(10) . .
N1 C13' N1' C27' 77.4(10) . .
C14 C13' N1' C35 6.7(16) . .
C18' C13' N1' C35 -171.6(10) . .
C13 C13' N1' C35 -43.5(9) . .
N1 C13' N1' C35 -44.1(7) . .
C23 C27' N1' N1 98.3(18) . .
C22 C27' N1' N1 2.9(11) . .
C23' C27' N1' N1 -172.7(14) . .
C23 C27' N1' C35' 175.8(14) . .
C22 C27' N1' C35' 80.4(13) . .
C23' C27' N1' C35' -95.2(14) . .
N1 C27' N1' C35' 77.5(10) . .
C23 C27' N1' C13' 18(2) . .
C22 C27' N1' C13' -77.3(12) . .
C23' C27' N1' C13' 107.1(14) . .
N1 C27' N1' C13' -80.2(11) . .
C23 C27' N1' C35 140.3(15) . .
C22 C27' N1' C35 44.9(11) . .
C23' C27' N1' C35 -130.7(12) . .
N1 C27' N1' C35 42.0(7) . .
C35' C35 N1' N1 175.3(9) . .
C36 C35 N1' N1 -103.8(8) . .
C34 C35 N1' N1 121.8(8) . .
C36' C35 N1' N1 -146.9(8) . .
C36 C35 N1' C35' 80.9(3) . .
N1 C35 N1' C35' -175.3(9) . .
C34 C35 N1' C35' -53.5(3) . .
C36' C35 N1' C35' 37.8(2) . .
C35' C35 N1' C13' -120.7(9) . .
C36 C35 N1' C13' -39.7(10) . .
N1 C35 N1' C13' 64.1(11) . .
C34 C35 N1' C13' -174.1(8) . .
C36' C35 N1' C13' -82.9(8) . .
C35' C35 N1' C27' 116.4(9) . .
C36 C35 N1' C27' -162.7(6) . .
N1 C35 N1' C27' -58.9(10) . .
C34 C35 N1' C27' 62.9(8) . .
C36' C35 N1' C27' 154.2(8) . .
C35' N1' N1 C35 2.7(5) . .
C13' N1' N1 C35 -122.1(8) . .
C27' N1' N1 C35 124.8(8) . .
C35' N1' N1 C13 124.2(9) . .
C13' N1' N1 C13 -0.6(10) . .
C27' N1' N1 C13 -113.7(10) . .
C35 N1' N1 C13 121.5(11) . .
C35' N1' N1 C22 -124.4(7) . .
C13' N1' N1 C22 110.9(9) . .
C27' N1' N1 C22 -2.2(8) . .
C35 N1' N1 C22 -127.0(9) . .
C35' N1' N1 C27' -122.2(7) . .
C13' N1' N1 C27' 113.1(10) . .
C35 N1' N1 C27' -124.8(8) . .
C13' N1' N1 C35' -124.8(8) . .
C27' N1' N1 C35' 122.2(7) . .
C35 N1' N1 C35' -2.7(5) . .
C35' N1' N1 C13' 124.8(8) . .
C27' N1' N1 C13' -113.1(10) . .
C35 N1' N1 C13' 122.1(8) . .
C35' C35 N1 N1' -3.7(7) . .
C36 C35 N1 N1' 108.2(6) . .
C34 C35 N1 N1' -70.2(7) . .
C36' C35 N1 N1' 38.3(8) . .
C35' C35 N1 C13 -109.2(9) . .
C36 C35 N1 C13 2.7(12) . .
C34 C35 N1 C13 -175.7(7) . .
N1' C35 N1 C13 -105.5(12) . .
C36' C35 N1 C13 -67.2(10) . .
C35' C35 N1 C22 87.4(11) . .
C36 C35 N1 C22 -160.8(8) . .
C34 C35 N1 C22 20.8(13) . .
N1' C35 N1 C22 91.0(13) . .
C36' C35 N1 C22 129.3(9) . .
C35' C35 N1 C27' 43.9(9) . .
C36 C35 N1 C27' 155.7(6) . .
C34 C35 N1 C27' -22.6(10) . .
N1' C35 N1 C27' 47.5(8) . .
C36' C35 N1 C27' 85.9(9) . .
C36 C35 N1 C35' 111.9(3) . .
C34 C35 N1 C35' -66.5(2) . .
N1' C35 N1 C35' 3.7(7) . .
C36' C35 N1 C35' 42.0(3) . .
C35' C35 N1 C13' -49.5(8) . .
C36 C35 N1 C13' 62.3(9) . .
C34 C35 N1 C13' -116.1(7) . .
N1' C35 N1 C13' -45.9(7) . .
C36' C35 N1 C13' -7.6(10) . .
C14 C13 N1 N1' -37.4(12) . .
C18 C13 N1 N1' 129.8(9) . .
C13' C13 N1 N1' 0.6(10) . .
C14 C13 N1 C35 57.0(11) . .
C18 C13 N1 C35 -135.8(8) . .
C13' C13 N1 C35 95.0(10) . .
C14 C13 N1 C22 -136.9(8) . .
C18 C13 N1 C22 30.3(12) . .
C13' C13 N1 C22 -99.0(10) . .
C14 C13 N1 C27' -95.2(11) . .
C18 C13 N1 C27' 72.0(12) . .
C13' C13 N1 C27' -57.3(11) . .
C14 C13 N1 C35' 15.6(13) . .
C18 C13 N1 C35' -177.2(6) . .
C13' C13 N1 C35' 53.6(10) . .
C14 C13 N1 C13' -38.0(7) . .
C18 C13 N1 C13' 129.2(8) . .
C27' C22 N1 N1' 2.9(10) . .
C23 C22 N1 N1' -26.2(10) . .
C27 C22 N1 N1' 153.0(8) . .
C26' C22 N1 N1' -140(3) . .
C27' C22 N1 C35 -84.2(12) . .
C23 C22 N1 C35 -113.3(10) . .
C27 C22 N1 C35 65.9(13) . .
C26' C22 N1 C35 133(2) . .
C27' C22 N1 C13 110.7(11) . .
C23 C22 N1 C13 81.6(9) . .
C27 C22 N1 C13 -99.2(10) . .
C26' C22 N1 C13 -32(3) . .
C23 C22 N1 C27' -29.1(8) . .
C27 C22 N1 C27' 150.1(11) . .
C26' C22 N1 C27' -143(3) . .
C27' C22 N1 C35' -44.2(10) . .
C23 C22 N1 C35' -73.3(9) . .
C27 C22 N1 C35' 105.9(9) . .
C26' C22 N1 C35' 173(2) . .
C27' C22 N1 C13' 53.8(11) . .
C23 C22 N1 C13' 24.7(10) . .
C27 C22 N1 C13' -156.1(7) . .
C26' C22 N1 C13' -89(3) . .
C23 C27' N1 N1' -121.5(16) . .
C22 C27' N1 N1' -176.5(13) . .
C23' C27' N1 N1' 28(5) . .
C23 C27' N1 C35 174.1(12) . .
C22 C27' N1 C35 119.1(11) . .
C23' C27' N1 C35 -36(5) . .
N1' C27' N1 C35 -64.4(9) . .
C23 C27' N1 C13 -32(2) . .
C22 C27' N1 C13 -86.8(12) . .
C23' C27' N1 C13 118(5) . .
N1' C27' N1 C13 89.7(11) . .
C23 C27' N1 C22 55.0(14) . .
C23' C27' N1 C22 -155(5) . .
N1' C27' N1 C22 176.5(13) . .
C23 C27' N1 C35' -162.8(14) . .
C22 C27' N1 C35' 142.2(9) . .
C23' C27' N1 C35' -13(5) . .
N1' C27' N1 C35' -41.3(6) . .
C23 C27' N1 C13' -74.8(15) . .
C22 C27' N1 C13' -129.7(10) . .
C23' C27' N1 C13' 75(5) . .
N1' C27' N1 C13' 46.8(7) . .
C35 C35' N1 N1' 175.3(9) . .
C36' C35' N1 N1' 101.1(7) . .
C34 C35' N1 N1' -125.6(6) . .
C36 C35' N1 N1' 141.3(7) . .
C36' C35' N1 C35 -74.3(5) . .
N1' C35' N1 C35 -175.3(9) . .
C34 C35' N1 C35 59.1(4) . .
C36 C35' N1 C35 -34.1(3) . .
C35 C35' N1 C13 94.6(11) . .
C36' C35' N1 C13 20.3(12) . .
N1' C35' N1 C13 -80.7(11) . .
C34 C35' N1 C13 153.7(10) . .
C36 C35' N1 C13 60.5(10) . .
C35 C35' N1 C22 -115.0(10) . .
C36' C35' N1 C22 170.7(6) . .
N1' C35' N1 C22 69.6(10) . .
C34 C35' N1 C22 -55.9(9) . .
C36 C35' N1 C22 -149.1(9) . .
C35 C35' N1 C27' -141.0(8) . .
C36' C35' N1 C27' 144.7(5) . .
N1' C35' N1 C27' 43.7(7) . .
C34 C35' N1 C27' -81.9(6) . .
C36 C35' N1 C27' -175.1(6) . .
C35 C35' N1 C13' 135.0(8) . .
C36' C35' N1 C13' 60.7(7) . .
N1' C35' N1 C13' -40.3(7) . .
C34 C35' N1 C13' -165.9(5) . .
C36 C35' N1 C13' 100.9(6) . .
C14 C13' N1 N1' -142.6(12) . .
C18' C13' N1 N1' 84.0(16) . .
C13 C13' N1 N1' -179.3(12) . .
C14 C13' N1 C35 -77.3(10) . .
C18' C13' N1 C35 149.3(13) . .
N1' C13' N1 C35 65.3(10) . .
C13 C13' N1 C35 -113.9(11) . .
C14 C13' N1 C13 36.6(7) . .
C18' C13' N1 C13 -96.8(15) . .
N1' C13' N1 C13 179.3(12) . .
C14 C13' N1 C22 137.8(9) . .
C18' C13' N1 C22 4.4(18) . .
N1' C13' N1 C22 -79.6(10) . .
C13 C13' N1 C22 101.1(10) . .
C14 C13' N1 C27' 168.4(9) . .
C18' C13' N1 C27' 35.0(16) . .
N1' C13' N1 C27' -49.0(9) . .
C13 C13' N1 C27' 131.7(10) . .
C14 C13' N1 C35' -102.8(8) . .
C18' C13' N1 C35' 123.8(14) . .
N1' C13' N1 C35' 39.8(7) . .
C13 C13' N1 C35' -139.4(9) . .
C26' C25 N2 C28 177.1(11) . .
C24 C25 N2 C28 61.5(9) . .
C26 C25 N2 C28 -129.5(8) . .
C24' C25 N2 C28 23.2(10) . .
C26' C25 N2 C30 -8.8(16) . .
C24 C25 N2 C30 -124.3(7) . .
C26 C25 N2 C30 44.6(8) . .
C24' C25 N2 C30 -162.7(6) . .
N3 C28 N2 C25 172.9(7) . .
N3 C28 N2 C30 -1.9(7) . .
C29 C30 N2 C25 -173.3(7) . .
C29 C30 N2 C28 2.0(7) . .
N2 C28 N3 C29 0.9(7) . .
N2 C28 N3 Co1 170.0(4) . .
C30 C29 N3 C28 0.4(8) . .
C30 C29 N3 Co1 -169.8(4) . .
O3 Co1 N3 C28 -24.1(5) 2_567 .
O3 Co1 N3 C28 155.9(5) . .
N3 Co1 N3 C28 172(100) 2_567 .
N5 Co1 N3 C28 -106.6(5) 1_556 .
N5 Co1 N3 C28 73.4(5) 2_566 .
O3 Co1 N3 C29 143.2(6) 2_567 .
O3 Co1 N3 C29 -36.8(6) . .
N3 Co1 N3 C29 -21(100) 2_567 .
N5 Co1 N3 C29 60.7(6) 1_556 .
N5 Co1 N3 C29 -119.3(6) 2_566 .
C40 C39 N4 C38 0.0(7) . .
C40 C39 N4 C32 -179.0(5) . .
N5 C38 N4 C39 0.1(5) . .
N5 C38 N4 C32 179.1(3) . .
C33 C32 N4 C39 167.4(4) . .
C37 C32 N4 C39 -38.8(6) . .
C37' C32 N4 C39 22.2(6) . .
C33 C32 N4 C38 -11.4(6) . .
C37 C32 N4 C38 142.4(4) . .
C37' C32 N4 C38 -156.6(3) . .
N4 C38 N5 C40 -0.2(5) . .
N4 C38 N5 Co1 -171.3(3) . 1_554
C39 C40 N5 C38 0.2(7) . .
C39 C40 N5 Co1 172.1(4) . 1_554
C20 C21 N6 C19 -0.8(11) . .
C20 C21 N6 C16 144.7(8) . .
C20 C21 N6 C16' -162.0(8) . .
N7 C19 N6 C21 -0.3(10) . .
N7 C19 N6 C16 -145.3(7) . .
N7 C19 N6 C16' 160.0(9) . .
C16' C16 N6 C21 107.1(11) . .
C15 C16 N6 C21 145.1(9) . .
C17 C16 N6 C21 -7.6(13) . .
C16' C16 N6 C19 -111.9(11) . .
C15 C16 N6 C19 -74.0(10) . .
C17 C16 N6 C19 133.3(8) . .
C15 C16 N6 C16' 38.0(7) . .
C17 C16 N6 C16' -114.8(9) . .
C15 C16' N6 C21 -152.3(10) . .
C16 C16' N6 C21 -102.1(10) . .
C17' C16' N6 C21 30.4(18) . .
C15 C16' N6 C19 50.0(15) . .
C16 C16' N6 C19 100.2(11) . .
C17' C16' N6 C19 -127.3(12) . .
C15 C16' N6 C16 -50.2(9) . .
C17' C16' N6 C16 132.5(16) . .
N6 C19 N7 C20 1.2(8) . .
N6 C19 N7 Co2 -171.4(5) . 2_657
C21 C20 N7 C19 -1.7(8) . .
C21 C20 N7 Co2 171.6(5) . 2_657
O1 C8 O2 Co2 14.2(7) . 2_457
C4 C8 O2 Co2 -162.5(4) . 2_457
O4 C7 O3 Co1 23.4(11) . .
C1 C7 O3 Co1 -155.7(5) . .
O3 Co1 O3 C7 161(100) 2_567 .
N3 Co1 O3 C7 -84.4(7) 2_567 .
N3 Co1 O3 C7 95.6(7) . .
N5 Co1 O3 C7 9.0(7) 1_556 .
N5 Co1 O3 C7 -171.0(7) 2_566 .
O3 C7 O4 Co2 137.1(6) . .
C1 C7 O4 Co2 -43.8(11) . .
O2 Co2 O4 C7 40.3(8) 2_457 .
O6 Co2 O4 C7 -112.9(8) . .
N7 Co2 O4 C7 143.1(8) 2_657 .
O5 Co2 O4 C7 -127.1(7) . .
C12 Co2 O4 C7 -117.8(8) . .
O6 C12 O5 Co2 1.0(6) . .
C10 C12 O5 Co2 -175.6(5) . .
O2 Co2 O5 C12 -152.3(4) 2_457 .
O4 Co2 O5 C12 16.0(6) . .
O6 Co2 O5 C12 -0.6(4) . .
N7 Co2 O5 C12 106.1(4) 2_657 .
O5 C12 O6 Co2 -1.1(7) . .
C10 C12 O6 Co2 175.5(4) . .
O2 Co2 O6 C12 52.2(5) 2_457 .
O4 Co2 O6 C12 -172.0(4) . .
N7 Co2 O6 C12 -79.9(4) 2_657 .
O5 Co2 O6 C12 0.6(4) . .
